data_7129234
loop_
_publ_author_name
'Jambor, Roman'
'Aman, Michal'
'Dost\'al, Libor'
'R\%u\<zi\<cka, Ale\<s'
'Tydlitat, Jiri'
'Beckmann, Jens'
'Turek, Jan'

_publ_section_title
;
 Sn,P-coordinated Ru cation: A robust catalyst for aerobic oxidations of
 benzylamine and benzyl alcohol
;
_journal_name_full 'Chemical Communications'
_journal_paper_doi 10.1039/D1CC06173A
_journal_year 2021
_chemical_formula_sum 'C44 H50 Cl N2 P Ru Sn'
_chemical_formula_weight 893.04
_space_group_crystal_system orthorhombic
_space_group_IT_number 33
_space_group_name_Hall 'P 2c -2n'
_space_group_name_H-M_alt 'P n a 21'
_atom_sites_solution_hydrogens geom
_audit_creation_method SHELXL-2014/7
_audit_update_record
;
2020-10-30 deposited with the CCDC.	2021-11-15 downloaded from the CCDC.
;
_cell_angle_alpha 90
_cell_angle_beta 90
_cell_angle_gamma 90
_cell_formula_units_Z 4
_cell_length_a 32.4751(11)
_cell_length_b 11.7571(4)
_cell_length_c 10.4836(3)
_cell_measurement_reflns_used 52302
_cell_measurement_temperature 150(2)
_cell_measurement_theta_max 27.5
_cell_measurement_theta_min 1
_cell_volume 4002.8(2)
_computing_cell_refinement 'APEX3 v2016.5-0 (Bruker AXS)'
_computing_data_collection 'Bruker Instrument Service vV6.2.3'
_computing_data_reduction 'SAINT V8.37A (Bruker AXS Inc., 2015)'
_computing_molecular_graphics 'Platon (Spek, 2009)'
_computing_publication_material 'Platon (Spek, 2009)'
_computing_structure_refinement 'SHELXL-2017/1 (Sheldrick, 2017)'
_computing_structure_solution 'XT, VERSION 2014/5'
_diffrn_ambient_temperature 150(2)
_diffrn_detector_area_resol_mean 10.4167
_diffrn_measured_fraction_theta_full 0.998
_diffrn_measured_fraction_theta_max 0.920
_diffrn_measurement_device_type 'Bruker D8 - Venture'
_diffrn_measurement_method '\f and \w scans to fill the Ewald sphere'
_diffrn_radiation_type MoK\a
_diffrn_radiation_wavelength 0.71073
_diffrn_reflns_av_R_equivalents 0.0610
_diffrn_reflns_av_unetI/netI 0.0707
_diffrn_reflns_Laue_measured_fraction_full 0.998
_diffrn_reflns_Laue_measured_fraction_max 0.920
_diffrn_reflns_limit_h_max 48
_diffrn_reflns_limit_h_min -47
_diffrn_reflns_limit_k_max 16
_diffrn_reflns_limit_k_min -16
_diffrn_reflns_limit_l_max 15
_diffrn_reflns_limit_l_min -11
_diffrn_reflns_number 52302
_diffrn_reflns_point_group_measured_fraction_full 0.935
_diffrn_reflns_point_group_measured_fraction_max 0.775
_diffrn_reflns_theta_full 25.242
_diffrn_reflns_theta_max 31.968
_diffrn_reflns_theta_min 2.558
_diffrn_source 'sealed X-ray tube'
_exptl_absorpt_coefficient_mu 1.141
_exptl_absorpt_correction_T_max 0.7463
_exptl_absorpt_correction_T_min 0.6598
_exptl_absorpt_correction_type multi-scan
_exptl_absorpt_process_details
;
SADABS-2016/2 - Bruker AXS area detector
scaling and absorption correction
;
_exptl_crystal_colour orange
_exptl_crystal_density_diffrn 1.482
_exptl_crystal_description block
_exptl_crystal_F_000 1816
_exptl_crystal_size_max 0.303
_exptl_crystal_size_mid 0.234
_exptl_crystal_size_min 0.200
_refine_diff_density_max 0.775
_refine_diff_density_min -0.734
_refine_diff_density_rms 0.134
_refine_ls_abs_structure_details
;
 Flack x determined using 2877 quotients [(I+)-(I-)]/[(I+)+(I-)]
 (Parsons, Flack and Wagner, Acta Cryst. B69 (2013) 249-259).
;
_refine_ls_abs_structure_Flack -0.009(10)
_refine_ls_extinction_method none
_refine_ls_goodness_of_fit_ref 1.028
_refine_ls_hydrogen_treatment constr
_refine_ls_matrix_type full
_refine_ls_number_parameters 460
_refine_ls_number_reflns 10755
_refine_ls_number_restraints 1
_refine_ls_restrained_S_all 1.028
_refine_ls_R_factor_all 0.0692
_refine_ls_R_factor_gt 0.0412
_refine_ls_shift/su_max 0.003
_refine_ls_shift/su_mean 0.000
_refine_ls_structure_factor_coef Fsqd
_refine_ls_weighting_details 'w=1/[\s^2^(Fo^2^)+(0.0159P)^2^+2.9958P] where P=(Fo^2^+2Fc^2^)/3'
_refine_ls_weighting_scheme calc
_refine_ls_wR_factor_gt 0.0546
_refine_ls_wR_factor_ref 0.0594
_reflns_Friedel_coverage 0.607
_reflns_Friedel_fraction_full 0.863
_reflns_Friedel_fraction_max 0.615
_reflns_number_gt 8611
_reflns_number_total 10755
_reflns_threshold_expression 'I > 2\s(I)'
_cod_data_source_file d1cc06173a2.cif
_cod_data_source_block rj190118Ru1
_cod_database_code 7129234
_shelx_shelxl_version_number 2014/7
_shelx_space_group_comment
;
The symmetry employed for this shelxl refinement is uniquely defined
by the following loop, which should always be used as a source of
symmetry information in preference to the above space-group names.
They are only intended as comments.
;
_exptl_absorpt_special_details
;
The ratio of minimum to maximum
apparent transmission was 0.883
;

loop_
_space_group_symop_operation_xyz
'x, y, z'
'-x, -y, z+1/2'
'x+1/2, -y+1/2, z'
'-x+1/2, y+1/2, z+1/2'

loop_
_atom_site_label
_atom_site_type_symbol
_atom_site_fract_x
_atom_site_fract_y
_atom_site_fract_z
_atom_site_U_iso_or_equiv
_atom_site_adp_type
_atom_site_occupancy
_atom_site_site_symmetry_order
_atom_site_calc_flag
_atom_site_refinement_flags_posn
_atom_site_refinement_flags_adp
_atom_site_refinement_flags_occupancy
_atom_site_disorder_assembly
_atom_site_disorder_group
Sn1 Sn 0.65164(2) 0.73371(2) 0.41054(3) 0.01429(6) Uani 1 1 d . . . . .
Ru1 Ru 0.63390(2) 0.52308(2) 0.42951(3) 0.01401(7) Uani 1 1 d . . . . .
Cl1 Cl 0.70509(3) 0.47919(9) 0.49599(10) 0.0199(2) Uani 1 1 d . . . . .
P1 P 0.62404(3) 0.57330(9) 0.63790(11) 0.0132(2) Uani 1 1 d . . . . .
N1 N 0.71980(12) 0.7704(3) 0.3465(3) 0.0204(8) Uani 1 1 d . . . . .
C1 C 0.64449(14) 0.8751(4) 0.2759(4) 0.0195(10) Uani 1 1 d . . . . .
N2 N 0.53958(14) 0.9488(4) 0.3189(5) 0.0449(13) Uani 1 1 d . . . . .
C2 C 0.68161(16) 0.9256(4) 0.2393(4) 0.0209(11) Uani 1 1 d . . . . .
C3 C 0.68263(19) 1.0091(5) 0.1477(5) 0.0329(14) Uani 1 1 d . . . . .
H3 H 0.7082 1.0410 0.1219 0.039 Uiso 1 1 calc R U . . .
C4 C 0.64615(18) 1.0465(5) 0.0933(6) 0.0440(16) Uani 1 1 d . . . . .
H4 H 0.6467 1.1043 0.0301 0.053 Uiso 1 1 calc R U . . .
C5 C 0.60929(18) 1.0003(4) 0.1304(6) 0.0402(15) Uani 1 1 d . . . . .
H5 H 0.5844 1.0274 0.0938 0.048 Uiso 1 1 calc R U . . .
C6 C 0.60804(15) 0.9131(4) 0.2222(5) 0.0255(11) Uani 1 1 d . . . . .
C7 C 0.72104(14) 0.8911(4) 0.3052(4) 0.0228(10) Uani 1 1 d . . . . .
H7A H 0.7445 0.9024 0.2462 0.027 Uiso 1 1 calc R U . . .
H7B H 0.7255 0.9404 0.3805 0.027 Uiso 1 1 calc R U . . .
C8 C 0.75192(14) 0.7490(4) 0.4425(5) 0.0302(12) Uani 1 1 d . . . . .
H8A H 0.7790 0.7642 0.4053 0.045 Uiso 1 1 calc R U . . .
H8B H 0.7505 0.6694 0.4701 0.045 Uiso 1 1 calc R U . . .
H8C H 0.7476 0.7990 0.5161 0.045 Uiso 1 1 calc R U . . .
C9 C 0.72647(15) 0.6959(4) 0.2348(5) 0.0265(11) Uani 1 1 d . . . . .
H9A H 0.7061 0.7137 0.1688 0.040 Uiso 1 1 calc R U . . .
H9B H 0.7235 0.6162 0.2607 0.040 Uiso 1 1 calc R U . . .
H9C H 0.7542 0.7083 0.2009 0.040 Uiso 1 1 calc R U . . .
C10 C 0.56636(16) 0.8660(4) 0.2603(5) 0.0330(13) Uani 1 1 d . . . . .
H10A H 0.5526 0.8351 0.1834 0.040 Uiso 1 1 calc R U . . .
H10B H 0.5705 0.8022 0.3205 0.040 Uiso 1 1 calc R U . . .
C11 C 0.55596(19) 0.9849(5) 0.4411(8) 0.058(2) Uani 1 1 d . . . . .
H11A H 0.5832 1.0188 0.4287 0.087 Uiso 1 1 calc R U . . .
H11B H 0.5583 0.9190 0.4979 0.087 Uiso 1 1 calc R U . . .
H11C H 0.5374 1.0412 0.4793 0.087 Uiso 1 1 calc R U . . .
C12 C 0.49837(18) 0.9004(5) 0.3328(7) 0.065(2) Uani 1 1 d . . . . .
H12A H 0.4871 0.8827 0.2483 0.097 Uiso 1 1 calc R U . . .
H12B H 0.4804 0.9555 0.3756 0.097 Uiso 1 1 calc R U . . .
H12C H 0.4999 0.8307 0.3837 0.097 Uiso 1 1 calc R U . . .
C14 C 0.67706(13) 0.7610(4) 0.6986(4) 0.0169(9) Uani 1 1 d . . . . .
C13 C 0.66321(14) 0.8228(4) 0.5884(4) 0.0170(9) Uani 1 1 d . . . . .
C15 C 0.66685(13) 0.6436(3) 0.7243(4) 0.0144(9) Uani 1 1 d . . . . .
C16 C 0.68576(14) 0.5893(4) 0.8239(4) 0.0175(9) Uani 1 1 d . . . . .
H16 H 0.6796 0.5115 0.8393 0.021 Uiso 1 1 calc R U . . .
C18 C 0.72062(14) 0.7586(4) 0.8917(5) 0.0257(11) Uani 1 1 d . . . . .
H18 H 0.7378 0.7973 0.9509 0.031 Uiso 1 1 calc R U . . .
C17 C 0.71401(12) 0.6451(3) 0.9041(5) 0.0228(9) Uani 1 1 d . . . . .
H17 H 0.7285 0.6032 0.9672 0.027 Uiso 1 1 calc R U . . .
C19 C 0.70178(14) 0.8195(4) 0.7898(4) 0.0202(10) Uani 1 1 d . . . . .
C20 C 0.70723(15) 0.9385(4) 0.7789(4) 0.0253(11) Uani 1 1 d . . . . .
H20 H 0.7229 0.9778 0.8414 0.030 Uiso 1 1 calc R U . . .
C21 C 0.69050(19) 0.9972(4) 0.6812(5) 0.0283(13) Uani 1 1 d . . . . .
H21 H 0.6929 1.0777 0.6780 0.034 Uiso 1 1 calc R U . . .
C22 C 0.66936(15) 0.9379(4) 0.5836(5) 0.0224(11) Uani 1 1 d . . . . .
H22 H 0.6591 0.9793 0.5125 0.027 Uiso 1 1 calc R U . . .
C23 C 0.57685(15) 0.4867(4) 0.3214(4) 0.0229(10) Uani 1 1 d . . . . .
C24 C 0.61012(15) 0.4977(4) 0.2327(4) 0.0247(11) Uani 1 1 d . . . . .
C25 C 0.63951(15) 0.4126(4) 0.2596(4) 0.0241(11) Uani 1 1 d . . . . .
C26 C 0.62402(15) 0.3448(4) 0.3643(4) 0.0230(11) Uani 1 1 d . . . . .
C27 C 0.58547(13) 0.3900(3) 0.4020(5) 0.0215(10) Uani 1 1 d . . . . .
C28 C 0.53524(15) 0.5407(4) 0.3054(5) 0.0331(13) Uani 1 1 d . . . . .
H28A H 0.5206 0.5040 0.2347 0.050 Uiso 1 1 calc R U . . .
H28B H 0.5386 0.6219 0.2868 0.050 Uiso 1 1 calc R U . . .
H28C H 0.5193 0.5316 0.3842 0.050 Uiso 1 1 calc R U . . .
C29 C 0.61096(19) 0.5803(5) 0.1229(5) 0.0391(14) Uani 1 1 d . . . . .
H29A H 0.5981 0.5452 0.0480 0.059 Uiso 1 1 calc R U . . .
H29B H 0.6396 0.6001 0.1030 0.059 Uiso 1 1 calc R U . . .
H29C H 0.5958 0.6492 0.1462 0.059 Uiso 1 1 calc R U . . .
C30 C 0.67802(17) 0.3870(4) 0.1854(5) 0.0360(14) Uani 1 1 d . . . . .
H30A H 0.6724 0.3263 0.1237 0.054 Uiso 1 1 calc R U . . .
H30B H 0.6998 0.3625 0.2441 0.054 Uiso 1 1 calc R U . . .
H30C H 0.6870 0.4556 0.1400 0.054 Uiso 1 1 calc R U . . .
C31 C 0.64447(14) 0.2387(3) 0.4153(8) 0.0354(11) Uani 1 1 d . . . . .
H31A H 0.6415 0.1769 0.3532 0.053 Uiso 1 1 calc R U . . .
H31B H 0.6314 0.2165 0.4958 0.053 Uiso 1 1 calc R U . . .
H31C H 0.6738 0.2537 0.4301 0.053 Uiso 1 1 calc R U . . .
C32 C 0.55594(16) 0.3406(4) 0.4977(5) 0.0334(13) Uani 1 1 d . . . . .
H32A H 0.5362 0.2913 0.4539 0.050 Uiso 1 1 calc R U . . .
H32B H 0.5412 0.4023 0.5407 0.050 Uiso 1 1 calc R U . . .
H32C H 0.5713 0.2961 0.5609 0.050 Uiso 1 1 calc R U . . .
C33 C 0.61250(14) 0.4498(3) 0.7407(4) 0.0177(9) Uani 1 1 d . . . . .
C34 C 0.57892(15) 0.4467(4) 0.8219(5) 0.0285(11) Uani 1 1 d . . . . .
H34 H 0.5620 0.5121 0.8307 0.034 Uiso 1 1 calc R U . . .
C35 C 0.56976(16) 0.3491(4) 0.8903(6) 0.0417(15) Uani 1 1 d . . . . .
H35 H 0.5465 0.3481 0.9452 0.050 Uiso 1 1 calc R U . . .
C36 C 0.59395(15) 0.2543(4) 0.8795(5) 0.0409(16) Uani 1 1 d . . . . .
H36 H 0.5875 0.1878 0.9269 0.049 Uiso 1 1 calc R U . . .
C37 C 0.62778(17) 0.2555(4) 0.7997(5) 0.0340(13) Uani 1 1 d . . . . .
H37 H 0.6449 0.1902 0.7926 0.041 Uiso 1 1 calc R U . . .
C38 C 0.63663(15) 0.3523(4) 0.7303(5) 0.0249(11) Uani 1 1 d . . . . .
H38 H 0.6596 0.3524 0.6743 0.030 Uiso 1 1 calc R U . . .
C39 C 0.58235(14) 0.6705(3) 0.6864(4) 0.0152(9) Uani 1 1 d . . . . .
C40 C 0.58344(15) 0.7334(4) 0.7987(4) 0.0264(11) Uani 1 1 d . . . . .
H40 H 0.6072 0.7302 0.8514 0.032 Uiso 1 1 calc R U . . .
C41 C 0.55058(16) 0.8003(4) 0.8346(5) 0.0333(12) Uani 1 1 d . . . . .
H41 H 0.5522 0.8442 0.9105 0.040 Uiso 1 1 calc R U . . .
C42 C 0.51523(15) 0.8041(4) 0.7611(5) 0.0291(12) Uani 1 1 d . . . . .
H42 H 0.4926 0.8501 0.7858 0.035 Uiso 1 1 calc R U . . .
C43 C 0.51352(16) 0.7401(4) 0.6517(5) 0.0343(12) Uani 1 1 d . . . . .
H43 H 0.4892 0.7407 0.6012 0.041 Uiso 1 1 calc R U . . .
C44 C 0.54688(15) 0.6748(4) 0.6145(5) 0.0265(11) Uani 1 1 d . . . . .
H44 H 0.5453 0.6321 0.5378 0.032 Uiso 1 1 calc R U . . .

loop_
_atom_site_aniso_label
_atom_site_aniso_U_11
_atom_site_aniso_U_22
_atom_site_aniso_U_33
_atom_site_aniso_U_23
_atom_site_aniso_U_13
_atom_site_aniso_U_12
Sn1 0.01586(13) 0.01329(11) 0.01373(12) 0.00165(14) -0.00133(15) -0.00022(10)
Ru1 0.01504(15) 0.01317(14) 0.01383(16) -0.00137(18) 0.00012(16) -0.00019(12)
Cl1 0.0145(5) 0.0221(5) 0.0231(6) -0.0005(5) 0.0019(4) 0.0045(4)
P1 0.0122(6) 0.0134(5) 0.0140(6) 0.0007(4) 0.0002(4) 0.0001(4)
N1 0.019(2) 0.0170(19) 0.025(2) 0.0030(16) -0.0007(16) -0.0010(16)
C1 0.024(3) 0.018(2) 0.017(2) 0.0019(17) -0.0005(19) 0.0027(19)
N2 0.021(3) 0.031(3) 0.083(4) 0.017(3) 0.005(2) 0.002(2)
C2 0.023(3) 0.022(3) 0.018(2) 0.0021(19) -0.001(2) 0.002(2)
C3 0.031(3) 0.031(3) 0.036(3) 0.014(2) 0.008(2) 0.002(3)
C4 0.046(4) 0.043(3) 0.043(4) 0.031(3) -0.001(3) 0.002(3)
C5 0.035(3) 0.036(3) 0.050(4) 0.020(3) -0.012(3) 0.005(2)
C6 0.029(3) 0.019(2) 0.029(3) 0.005(2) -0.004(2) 0.000(2)
C7 0.018(3) 0.023(2) 0.028(3) 0.0060(19) 0.005(2) -0.0011(19)
C8 0.021(2) 0.034(3) 0.036(3) 0.012(2) -0.005(2) 0.0012(19)
C9 0.026(3) 0.028(3) 0.026(3) -0.001(2) 0.008(2) 0.004(2)
C10 0.023(3) 0.027(3) 0.049(4) 0.012(2) -0.007(2) 0.001(2)
C11 0.053(4) 0.036(3) 0.085(6) -0.003(4) 0.035(4) -0.001(3)
C12 0.021(3) 0.047(4) 0.126(6) 0.032(4) 0.011(4) 0.000(3)
C14 0.012(2) 0.021(2) 0.018(2) -0.0024(18) 0.0031(17) -0.0007(18)
C13 0.015(2) 0.015(2) 0.021(2) 0.0012(18) 0.0027(19) -0.0012(18)
C15 0.013(2) 0.018(2) 0.012(2) -0.0030(17) 0.0015(17) 0.0001(17)
C16 0.018(2) 0.017(2) 0.017(2) -0.0007(17) 0.0031(18) -0.0014(18)
C18 0.024(2) 0.032(2) 0.021(3) -0.004(2) -0.004(2) -0.0050(19)
C17 0.020(2) 0.030(2) 0.018(2) 0.003(2) -0.003(2) 0.0005(17)
C19 0.020(2) 0.022(2) 0.019(2) -0.0008(18) -0.0004(19) -0.0024(19)
C20 0.029(3) 0.024(2) 0.023(3) -0.0058(19) -0.001(2) -0.009(2)
C21 0.033(3) 0.017(3) 0.035(3) -0.002(2) 0.002(2) -0.006(2)
C22 0.022(3) 0.021(3) 0.024(3) 0.000(2) -0.001(2) 0.001(2)
C23 0.022(3) 0.023(2) 0.023(2) -0.0101(19) -0.008(2) -0.004(2)
C24 0.030(3) 0.022(3) 0.022(3) -0.0054(19) -0.007(2) -0.005(2)
C25 0.029(3) 0.022(2) 0.021(2) -0.0087(19) 0.003(2) -0.004(2)
C26 0.024(3) 0.022(2) 0.023(2) -0.0079(18) -0.0040(19) -0.004(2)
C27 0.024(2) 0.019(2) 0.022(3) -0.006(2) -0.001(2) -0.0059(16)
C28 0.023(3) 0.035(3) 0.042(3) -0.010(2) -0.014(2) 0.004(2)
C29 0.054(4) 0.044(3) 0.019(3) -0.002(2) -0.013(3) -0.008(3)
C30 0.042(4) 0.034(3) 0.032(3) -0.015(2) 0.010(3) -0.003(2)
C31 0.045(3) 0.019(2) 0.042(3) -0.001(3) -0.006(4) 0.0037(19)
C32 0.027(3) 0.035(3) 0.038(3) -0.008(2) -0.002(2) -0.013(2)
C33 0.017(2) 0.016(2) 0.020(2) 0.0027(17) -0.0046(19) -0.0035(18)
C34 0.022(3) 0.031(3) 0.033(3) 0.011(2) 0.005(2) 0.001(2)
C35 0.025(3) 0.047(3) 0.053(4) 0.028(3) 0.011(3) -0.001(2)
C36 0.026(3) 0.037(3) 0.059(4) 0.032(3) -0.002(3) -0.002(2)
C37 0.033(3) 0.022(3) 0.048(3) 0.012(2) -0.008(3) 0.002(2)
C38 0.026(3) 0.021(3) 0.027(3) 0.0036(19) -0.001(2) 0.000(2)
C39 0.015(2) 0.015(2) 0.016(2) 0.0005(16) 0.0050(18) 0.0005(18)
C40 0.023(3) 0.033(3) 0.023(3) -0.005(2) 0.000(2) 0.004(2)
C41 0.031(3) 0.033(3) 0.035(3) -0.014(2) 0.004(2) 0.010(2)
C42 0.024(3) 0.027(3) 0.037(3) -0.002(2) 0.011(2) 0.006(2)
C43 0.021(3) 0.042(3) 0.040(3) -0.008(3) -0.009(2) 0.009(2)
C44 0.023(3) 0.029(3) 0.028(3) -0.008(2) -0.005(2) 0.008(2)

loop_
_atom_type_symbol
_atom_type_description
_atom_type_scat_dispersion_real
_atom_type_scat_dispersion_imag
_atom_type_scat_source
C C 0.0033 0.0016 'International Tables Vol C Tables 4.2.6.8 and 6.1.1.4'
H H 0.0000 0.0000 'International Tables Vol C Tables 4.2.6.8 and 6.1.1.4'
Cl Cl 0.1484 0.1585 'International Tables Vol C Tables 4.2.6.8 and 6.1.1.4'
N N 0.0061 0.0033 'International Tables Vol C Tables 4.2.6.8 and 6.1.1.4'
P P 0.1023 0.0942 'International Tables Vol C Tables 4.2.6.8 and 6.1.1.4'
Ru Ru -1.2594 0.8363 'International Tables Vol C Tables 4.2.6.8 and 6.1.1.4'
Sn Sn -0.6537 1.4246 'International Tables Vol C Tables 4.2.6.8 and 6.1.1.4'

loop_
_geom_angle_atom_site_label_1
_geom_angle_atom_site_label_2
_geom_angle_atom_site_label_3
_geom_angle
_geom_angle_site_symmetry_1
_geom_angle_site_symmetry_3
_geom_angle_publ_flag
C13 Sn1 C1 101.84(17) . . ?
C13 Sn1 N1 89.64(15) . . ?
C1 Sn1 N1 77.10(15) . . ?
C13 Sn1 Ru1 116.15(11) . . ?
C1 Sn1 Ru1 139.67(12) . . ?
N1 Sn1 Ru1 114.39(9) . . ?
C25 Ru1 C23 62.80(17) . . ?
C25 Ru1 C24 37.09(17) . . ?
C23 Ru1 C24 37.63(18) . . ?
C25 Ru1 C26 38.05(17) . . ?
C23 Ru1 C26 62.64(17) . . ?
C24 Ru1 C26 62.54(16) . . ?
C25 Ru1 C27 62.84(18) . . ?
C23 Ru1 C27 37.85(17) . . ?
C24 Ru1 C27 62.75(18) . . ?
C26 Ru1 C27 36.98(16) . . ?
C25 Ru1 P1 158.90(13) . . ?
C23 Ru1 P1 114.98(13) . . ?
C24 Ru1 P1 150.83(13) . . ?
C26 Ru1 P1 121.06(12) . . ?
C27 Ru1 P1 101.85(13) . . ?
C25 Ru1 Cl1 91.58(13) . . ?
C23 Ru1 Cl1 152.58(12) . . ?
C24 Ru1 Cl1 123.99(13) . . ?
C26 Ru1 Cl1 91.42(13) . . ?
C27 Ru1 Cl1 123.26(11) . . ?
P1 Ru1 Cl1 85.14(4) . . ?
C25 Ru1 Sn1 119.26(13) . . ?
C23 Ru1 Sn1 109.69(12) . . ?
C24 Ru1 Sn1 97.85(12) . . ?
C26 Ru1 Sn1 157.25(12) . . ?
C27 Ru1 Sn1 145.88(11) . . ?
P1 Ru1 Sn1 81.68(3) . . ?
Cl1 Ru1 Sn1 90.77(3) . . ?
C39 P1 C33 100.2(2) . . ?
C39 P1 C15 98.03(19) . . ?
C33 P1 C15 102.56(19) . . ?
C39 P1 Ru1 121.77(14) . . ?
C33 P1 Ru1 112.52(14) . . ?
C15 P1 Ru1 118.51(14) . . ?
C8 N1 C9 109.7(4) . . ?
C8 N1 C7 110.1(3) . . ?
C9 N1 C7 109.4(3) . . ?
C8 N1 Sn1 116.1(3) . . ?
C9 N1 Sn1 104.8(3) . . ?
C7 N1 Sn1 106.5(3) . . ?
C6 C1 C2 119.2(4) . . ?
C6 C1 Sn1 126.7(3) . . ?
C2 C1 Sn1 114.0(3) . . ?
C10 N2 C11 110.6(4) . . ?
C10 N2 C12 109.4(5) . . ?
C11 N2 C12 111.2(5) . . ?
C3 C2 C1 121.1(5) . . ?
C3 C2 C7 119.4(5) . . ?
C1 C2 C7 119.5(4) . . ?
C2 C3 C4 119.6(5) . . ?
C2 C3 H3 120.2 . . ?
C4 C3 H3 120.2 . . ?
C5 C4 C3 120.3(5) . . ?
C5 C4 H4 119.9 . . ?
C3 C4 H4 119.9 . . ?
C4 C5 C6 120.5(5) . . ?
C4 C5 H5 119.7 . . ?
C6 C5 H5 119.7 . . ?
C1 C6 C5 119.3(5) . . ?
C1 C6 C10 122.5(4) . . ?
C5 C6 C10 118.2(4) . . ?
N1 C7 C2 111.5(4) . . ?
N1 C7 H7A 109.3 . . ?
C2 C7 H7A 109.3 . . ?
N1 C7 H7B 109.3 . . ?
C2 C7 H7B 109.3 . . ?
H7A C7 H7B 108.0 . . ?
N1 C8 H8A 109.5 . . ?
N1 C8 H8B 109.5 . . ?
H8A C8 H8B 109.5 . . ?
N1 C8 H8C 109.5 . . ?
H8A C8 H8C 109.5 . . ?
H8B C8 H8C 109.5 . . ?
N1 C9 H9A 109.5 . . ?
N1 C9 H9B 109.5 . . ?
H9A C9 H9B 109.5 . . ?
N1 C9 H9C 109.5 . . ?
H9A C9 H9C 109.5 . . ?
H9B C9 H9C 109.5 . . ?
N2 C10 C6 113.8(4) . . ?
N2 C10 H10A 108.8 . . ?
C6 C10 H10A 108.8 . . ?
N2 C10 H10B 108.8 . . ?
C6 C10 H10B 108.8 . . ?
H10A C10 H10B 107.7 . . ?
N2 C11 H11A 109.5 . . ?
N2 C11 H11B 109.5 . . ?
H11A C11 H11B 109.5 . . ?
N2 C11 H11C 109.5 . . ?
H11A C11 H11C 109.5 . . ?
H11B C11 H11C 109.5 . . ?
N2 C12 H12A 109.5 . . ?
N2 C12 H12B 109.5 . . ?
H12A C12 H12B 109.5 . . ?
N2 C12 H12C 109.5 . . ?
H12A C12 H12C 109.5 . . ?
H12B C12 H12C 109.5 . . ?
C19 C14 C13 118.1(4) . . ?
C19 C14 C15 117.7(4) . . ?
C13 C14 C15 124.2(4) . . ?
C22 C13 C14 118.9(4) . . ?
C22 C13 Sn1 118.1(3) . . ?
C14 C13 Sn1 120.0(3) . . ?
C16 C15 C14 119.0(4) . . ?
C16 C15 P1 120.1(3) . . ?
C14 C15 P1 120.4(3) . . ?
C15 C16 C17 122.1(4) . . ?
C15 C16 H16 119.0 . . ?
C17 C16 H16 119.0 . . ?
C17 C18 C19 119.9(4) . . ?
C17 C18 H18 120.1 . . ?
C19 C18 H18 120.1 . . ?
C18 C17 C16 120.3(4) . . ?
C18 C17 H17 119.9 . . ?
C16 C17 H17 119.9 . . ?
C20 C19 C18 120.3(4) . . ?
C20 C19 C14 119.6(4) . . ?
C18 C19 C14 120.1(4) . . ?
C21 C20 C19 121.1(4) . . ?
C21 C20 H20 119.5 . . ?
C19 C20 H20 119.5 . . ?
C20 C21 C22 119.5(5) . . ?
C20 C21 H21 120.2 . . ?
C22 C21 H21 120.2 . . ?
C13 C22 C21 122.0(5) . . ?
C13 C22 H22 119.0 . . ?
C21 C22 H22 119.0 . . ?
C24 C23 C27 107.8(4) . . ?
C24 C23 C28 124.6(4) . . ?
C27 C23 C28 125.0(4) . . ?
C24 C23 Ru1 71.5(3) . . ?
C27 C23 Ru1 71.9(2) . . ?
C28 C23 Ru1 136.7(3) . . ?
C25 C24 C23 108.5(4) . . ?
C25 C24 C29 126.7(5) . . ?
C23 C24 C29 124.6(5) . . ?
C25 C24 Ru1 71.0(3) . . ?
C23 C24 Ru1 70.8(3) . . ?
C29 C24 Ru1 128.0(3) . . ?
C24 C25 C26 107.9(4) . . ?
C24 C25 C30 127.0(5) . . ?
C26 C25 C30 124.8(4) . . ?
C24 C25 Ru1 71.9(3) . . ?
C26 C25 Ru1 71.6(2) . . ?
C30 C25 Ru1 127.1(3) . . ?
C27 C26 C25 108.2(4) . . ?
C27 C26 C31 126.9(4) . . ?
C25 C26 C31 124.8(5) . . ?
C27 C26 Ru1 71.8(2) . . ?
C25 C26 Ru1 70.4(2) . . ?
C31 C26 Ru1 127.2(4) . . ?
C26 C27 C23 107.7(4) . . ?
C26 C27 C32 127.2(4) . . ?
C23 C27 C32 124.8(4) . . ?
C26 C27 Ru1 71.2(2) . . ?
C23 C27 Ru1 70.2(2) . . ?
C32 C27 Ru1 129.2(3) . . ?
C23 C28 H28A 109.5 . . ?
C23 C28 H28B 109.5 . . ?
H28A C28 H28B 109.5 . . ?
C23 C28 H28C 109.5 . . ?
H28A C28 H28C 109.5 . . ?
H28B C28 H28C 109.5 . . ?
C24 C29 H29A 109.5 . . ?
C24 C29 H29B 109.5 . . ?
H29A C29 H29B 109.5 . . ?
C24 C29 H29C 109.5 . . ?
H29A C29 H29C 109.5 . . ?
H29B C29 H29C 109.5 . . ?
C25 C30 H30A 109.5 . . ?
C25 C30 H30B 109.5 . . ?
H30A C30 H30B 109.5 . . ?
C25 C30 H30C 109.5 . . ?
H30A C30 H30C 109.5 . . ?
H30B C30 H30C 109.5 . . ?
C26 C31 H31A 109.5 . . ?
C26 C31 H31B 109.5 . . ?
H31A C31 H31B 109.5 . . ?
C26 C31 H31C 109.5 . . ?
H31A C31 H31C 109.5 . . ?
H31B C31 H31C 109.5 . . ?
C27 C32 H32A 109.5 . . ?
C27 C32 H32B 109.5 . . ?
H32A C32 H32B 109.5 . . ?
C27 C32 H32C 109.5 . . ?
H32A C32 H32C 109.5 . . ?
H32B C32 H32C 109.5 . . ?
C34 C33 C38 118.0(4) . . ?
C34 C33 P1 122.6(3) . . ?
C38 C33 P1 119.2(3) . . ?
C33 C34 C35 120.6(5) . . ?
C33 C34 H34 119.7 . . ?
C35 C34 H34 119.7 . . ?
C36 C35 C34 120.5(5) . . ?
C36 C35 H35 119.7 . . ?
C34 C35 H35 119.7 . . ?
C35 C36 C37 119.9(5) . . ?
C35 C36 H36 120.0 . . ?
C37 C36 H36 120.0 . . ?
C36 C37 C38 119.5(5) . . ?
C36 C37 H37 120.2 . . ?
C38 C37 H37 120.2 . . ?
C37 C38 C33 121.3(5) . . ?
C37 C38 H38 119.3 . . ?
C33 C38 H38 119.3 . . ?
C44 C39 C40 117.7(4) . . ?
C44 C39 P1 119.1(3) . . ?
C40 C39 P1 123.0(3) . . ?
C41 C40 C39 121.0(5) . . ?
C41 C40 H40 119.5 . . ?
C39 C40 H40 119.5 . . ?
C40 C41 C42 120.6(5) . . ?
C40 C41 H41 119.7 . . ?
C42 C41 H41 119.7 . . ?
C43 C42 C41 118.8(5) . . ?
C43 C42 H42 120.6 . . ?
C41 C42 H42 120.6 . . ?
C42 C43 C44 120.5(5) . . ?
C42 C43 H43 119.7 . . ?
C44 C43 H43 119.7 . . ?
C39 C44 C43 121.4(4) . . ?
C39 C44 H44 119.3 . . ?
C43 C44 H44 119.3 . . ?

loop_
_geom_bond_atom_site_label_1
_geom_bond_atom_site_label_2
_geom_bond_distance
_geom_bond_site_symmetry_2
_geom_bond_publ_flag
Sn1 C13 2.171(4) . ?
Sn1 C1 2.193(4) . ?
Sn1 N1 2.353(4) . ?
Sn1 Ru1 2.5502(4) . ?
Ru1 C25 2.212(4) . ?
Ru1 C23 2.214(4) . ?
Ru1 C24 2.223(5) . ?
Ru1 C26 2.228(4) . ?
Ru1 C27 2.237(4) . ?
Ru1 P1 2.2856(12) . ?
Ru1 Cl1 2.4692(11) . ?
P1 C39 1.843(4) . ?
P1 C33 1.847(4) . ?
P1 C15 1.854(4) . ?
N1 C8 1.472(6) . ?
N1 C9 1.478(6) . ?
N1 C7 1.484(5) . ?
C1 C6 1.385(6) . ?
C1 C2 1.398(7) . ?
N2 C10 1.443(7) . ?
N2 C11 1.451(9) . ?
N2 C12 1.461(7) . ?
C2 C3 1.373(7) . ?
C2 C7 1.510(7) . ?
C3 C4 1.387(8) . ?
C3 H3 0.9500 . ?
C4 C5 1.370(8) . ?
C4 H4 0.9500 . ?
C5 C6 1.406(7) . ?
C5 H5 0.9500 . ?
C6 C10 1.516(7) . ?
C7 H7A 0.9900 . ?
C7 H7B 0.9900 . ?
C8 H8A 0.9800 . ?
C8 H8B 0.9800 . ?
C8 H8C 0.9800 . ?
C9 H9A 0.9800 . ?
C9 H9B 0.9800 . ?
C9 H9C 0.9800 . ?
C10 H10A 0.9900 . ?
C10 H10B 0.9900 . ?
C11 H11A 0.9800 . ?
C11 H11B 0.9800 . ?
C11 H11C 0.9800 . ?
C12 H12A 0.9800 . ?
C12 H12B 0.9800 . ?
C12 H12C 0.9800 . ?
C14 C19 1.426(6) . ?
C14 C13 1.437(6) . ?
C14 C15 1.445(6) . ?
C13 C22 1.368(7) . ?
C15 C16 1.369(6) . ?
C16 C17 1.407(6) . ?
C16 H16 0.9500 . ?
C18 C17 1.358(6) . ?
C18 C19 1.425(6) . ?
C18 H18 0.9500 . ?
C17 H17 0.9500 . ?
C19 C20 1.415(6) . ?
C20 C21 1.349(7) . ?
C20 H20 0.9500 . ?
C21 C22 1.416(7) . ?
C21 H21 0.9500 . ?
C22 H22 0.9500 . ?
C23 C24 1.431(7) . ?
C23 C27 1.444(6) . ?
C23 C28 1.503(7) . ?
C24 C25 1.411(7) . ?
C24 C29 1.506(7) . ?
C25 C26 1.447(7) . ?
C25 C30 1.503(7) . ?
C26 C27 1.416(6) . ?
C26 C31 1.511(6) . ?
C27 C32 1.505(7) . ?
C28 H28A 0.9800 . ?
C28 H28B 0.9800 . ?
C28 H28C 0.9800 . ?
C29 H29A 0.9800 . ?
C29 H29B 0.9800 . ?
C29 H29C 0.9800 . ?
C30 H30A 0.9800 . ?
C30 H30B 0.9800 . ?
C30 H30C 0.9800 . ?
C31 H31A 0.9800 . ?
C31 H31B 0.9800 . ?
C31 H31C 0.9800 . ?
C32 H32A 0.9800 . ?
C32 H32B 0.9800 . ?
C32 H32C 0.9800 . ?
C33 C34 1.384(6) . ?
C33 C38 1.392(6) . ?
C34 C35 1.385(6) . ?
C34 H34 0.9500 . ?
C35 C36 1.368(7) . ?
C35 H35 0.9500 . ?
C36 C37 1.381(7) . ?
C36 H36 0.9500 . ?
C37 C38 1.381(6) . ?
C37 H37 0.9500 . ?
C38 H38 0.9500 . ?
C39 C44 1.377(6) . ?
C39 C40 1.391(6) . ?
C40 C41 1.378(6) . ?
C40 H40 0.9500 . ?
C41 C42 1.383(7) . ?
C41 H41 0.9500 . ?
C42 C43 1.372(7) . ?
C42 H42 0.9500 . ?
C43 C44 1.384(7) . ?
C43 H43 0.9500 . ?
C44 H44 0.9500 . ?
